data_1538098
loop_
_publ_author_name
'Haupt, H.J.'
'Goetze, A.'
'Floerke, U.'

_publ_section_title
;
 Trigonal-bipyramidale Heterometallatomcluster vom Typ closo-Fe3 (C O)9
 (mue-M Re (C O)5)2 (M= Ge, Sn)
;
_journal_name_full 'Zeitschrift fuer Anorganische und Allgemeine Chemie'
_journal_page_first 82
_journal_page_last 90
_journal_volume 557
_journal_year 1988
_chemical_formula_sum 'C19 Fe3 O19 Re2 Sn2'
_chemical_name_systematic '((Re (C O)5)2 Sn2 (Fe (C O)3)3)'
_space_group_IT_number 14
_symmetry_space_group_name_Hall '-P 2yn'
_symmetry_space_group_name_H-M 'P 1 21/n 1'
_cell_angle_alpha 90
_cell_angle_beta 96.89
_cell_angle_gamma 90
_cell_formula_units_Z 4
_cell_length_a 9.726
_cell_length_b 11.483
_cell_length_c 27.936
_cell_volume 3097.463
_citation_journal_id_ASTM ZAACAB
_cod_data_source_file Haupt_ZAACAB_1988_1950.cif
_cod_data_source_block C19Fe3O19Re2Sn2
_cod_original_sg_symbol_Hall '-P 2ybc (x-z,y,z)'
_cod_database_code 1538098

loop_
_symmetry_equiv_pos_as_xyz
x,y,z
-x+1/2,y+1/2,-z+1/2
-x,-y,-z
x-1/2,-y-1/2,z-1/2

loop_
_atom_site_label
_atom_site_type_symbol
_atom_site_fract_x
_atom_site_fract_y
_atom_site_fract_z
_atom_site_occupancy
_atom_site_U_iso_or_equiv
C4 C+2 0.6005 0.8818 0.2244 1 0.0
C6 C+2 0.7983 0.8031 0.1807 1 0.0
C11 C+2 0.8297 0.5247 0.0269 1 0.0
O17 O-2 0.0176 0.9509 0.095 1 0.0
C8 C+2 0.6436 0.9818 0.1015 1 0.0
O1 O-2 0.2487 0.6838 0.2107 1 0.0
C19 C+2 0.1215 1.1983 0.1746 1 0.0
C15 C+2 0.4058 1.1461 0.2034 1 0.0
O6 O-2 0.9221 0.8277 0.1912 1 0.0
C7 C+2 0.7168 0.8121 0.0534 1 0.0
C5 C+2 0.6316 0.6578 0.2203 1 0.0
C14 C+2 0.8808 0.308 0.0664 1 0.0
Re1 Re 0.7841 0.4447 0.0838 1 0.0
C2 C+2 0.2666 0.6947 0.0804 1 0.0
O3 O-2 0.3888 0.4319 0.13 1 0.0
Fe1 Fe 0.3996 0.6836 0.1269 1 0.0
O4 O-2 0.5906 0.9436 0.2581 1 0.0
O16 O-2 0.3503 1.1975 0.0739 1 0.0
C3 C+2 0.406 0.5326 0.1262 1 0.0
O19 O-2 0.05 1.2747 0.1802 1 0.0
O5 O-2 0.632 0.5838 0.2485 1 0.0
Fe3 Fe 0.5831 0.8446 0.0862 1 0.0
C10 C+2 0.9462 0.5059 0.1231 1 0.0
Fe2 Fe 0.6288 0.7768 0.1817 1 0.0
O18 O-2 0.1784 0.9365 0.2529 1 0.0
O9 O-2 0.3792 0.8941 0.0038 1 0.0
Sn2 Sn 0.4183 0.8988 0.1445 1 0.0
O13 O-2 0.6904 0.3189 0.1725 1 0.0
O15 O-2 0.4973 1.194 0.2263 1 0.0
O10 O-2 0.0475 0.5429 0.1453 1 0.0
C12 C+2 0.6082 0.3986 0.046 1 0.0
O2 O-2 0.1753 0.6976 0.0494 1 0.0
C16 C+2 0.3142 1.1549 0.1074 1 0.0
C13 C+2 0.7289 0.364 0.1406 1 0.0
C17 C+2 0.106 0.9995 0.1213 1 0.0
C18 C+2 0.201 0.9868 0.2186 1 0.0
O7 O-2 0.8074 0.8012 0.0287 1 0.0
O8 O-2 0.6941 1.0755 0.1106 1 0.0
Sn1 Sn 0.6464 0.6368 0.1115 1 0.0
C1 C+2 0.3133 0.6948 0.1768 1 0.0
O11 O-2 0.859 0.569 -0.0089 1 0.0
Re2 Re 0.2484 1.0767 0.1625 1 0.0
O14 O-2 0.9388 0.2216 0.0575 1 0.0
C9 C+2 0.4637 0.8719 0.0376 1 0.0
O12 O-2 0.5055 0.3769 0.0239 1 0.0
